data_2005889
loop_
_publ_author_name
'Lis, T.'

_publ_section_title
;
 Phosphonoacetic Acid (H~3~AP) and its Salts KH~2~AP.H~2~ O,
 (NH~4~)H~2~AP, LiH~2~AP, NaH~2~AP.2H~2~ O, K~2~HAP, (NH~4~)~2~HAP,
 Na~2~HAP.2H~2~ O, (NH~4~)~3~AP.2H~2~ O and Na~3~AP.10H~2~O
;
_journal_issue 1
_journal_name_full 'Acta Crystallographica Section C'
_journal_page_first 28
_journal_page_last 42
_journal_paper_doi 10.1107/S0108270196009390
_journal_volume 53
_journal_year 1997
_chemical_formula_moiety '3(N1 H4) +, (C2 H2 O5 P) 3- , 2H2 O'
_chemical_formula_sum 'C2 H18 N3 O7 P'
_chemical_formula_weight 227.16
_chemical_name_systematic
;
triammonium phosphonoacetate dihydrate
;
_space_group_IT_number 14
_symmetry_cell_setting monoclinic
_symmetry_space_group_name_Hall '-P 2yn'
_symmetry_space_group_name_H-M 'P 1 21/n 1'
_cell_angle_alpha 90.
_cell_angle_beta 90.19(6)
_cell_angle_gamma 90.
_cell_formula_units_Z 4
_cell_length_a 6.883(6)
_cell_length_b 10.982(9)
_cell_length_c 14.148(9)
_cell_measurement_reflns_used 58
_cell_measurement_temperature 150(1)
_cell_measurement_theta_max 13
_cell_measurement_theta_min 9
_cell_volume 1069.4(14)
_diffrn_ambient_temperature 150.0(10)
_diffrn_measurement_device 'Kuma KM4 automatic diffractometer'
_diffrn_measurement_method '\w/2\q scans'
_diffrn_radiation_monochromator graphite
_diffrn_radiation_source 'fine-focus sealed tube'
_diffrn_radiation_type MoK\a
_diffrn_radiation_wavelength 0.71073
_diffrn_reflns_av_R_equivalents 0.0207
_diffrn_reflns_av_sigmaI/netI 0.0356
_diffrn_reflns_limit_h_max 9
_diffrn_reflns_limit_h_min 0
_diffrn_reflns_limit_k_max 15
_diffrn_reflns_limit_k_min 0
_diffrn_reflns_limit_l_max 19
_diffrn_reflns_limit_l_min -19
_diffrn_reflns_number 3255
_diffrn_reflns_theta_max 30
_diffrn_reflns_theta_min 2
_diffrn_standards_decay_% 1
_diffrn_standards_interval_count 100
_diffrn_standards_number 3
_exptl_absorpt_coefficient_mu 0.273
_exptl_absorpt_correction_type none
_exptl_crystal_colour colorless
_exptl_crystal_density_diffrn 1.411(3)
_exptl_crystal_density_meas ?
_exptl_crystal_description blocks
_exptl_crystal_F_000 488
_exptl_crystal_size_max 0.5
_exptl_crystal_size_mid 0.25
_exptl_crystal_size_min 0.2
_refine_diff_density_max 0.40
_refine_diff_density_min -0.38
_refine_ls_extinction_method none
_refine_ls_goodness_of_fit_all 1.063
_refine_ls_goodness_of_fit_obs 1.140
_refine_ls_hydrogen_treatment refall
_refine_ls_matrix_type full
_refine_ls_number_parameters 190
_refine_ls_number_reflns 3034
_refine_ls_number_restraints 0
_refine_ls_restrained_S_all 1.063
_refine_ls_restrained_S_obs 1.140
_refine_ls_R_factor_all 0.0592
_refine_ls_R_factor_obs 0.0284
_refine_ls_shift/esd_max 0.176
_refine_ls_shift/esd_mean 0.010
_refine_ls_structure_factor_coef Fsqd
_refine_ls_weighting_details 'w = 1/[\s^2^(Fo^2^)+(0.05P)^2^+0.11P] where P=(Fo^2^+2Fc^2^)/3'
_refine_ls_weighting_scheme calc
_refine_ls_wR_factor_all 0.0863
_refine_ls_wR_factor_obs 0.0771
_reflns_number_observed 2159
_reflns_number_total 3034
_reflns_observed_criterion >2sigma(I)
_cod_data_source_file mu1260.cif
_cod_data_source_block X
_cod_depositor_comments
;
The following automatic conversions were performed:

'_exptl_crystal_density_meas' value 'not measured' was changed to '?'
- the value is perceived as not measured.

Automatic conversion script
Id: cif_fix_values 3008 2015-01-20 13:52:24Z robertas 

The following automatic conversions were performed:

'_refine_ls_weighting_scheme' value 'calc w =
1/[\s^2^(Fo^2^)+(0.05P)^2^+0.11P] where P=(Fo^2^+2Fc^2^)/3' was
changed to 'calc'. New tag '_refine_ls_weighting_details' was
created. The value of the new tag was set to 'w =
1/[\s^2^(Fo^2^)+(0.05P)^2^+0.11P] where P=(Fo^2^+2Fc^2^)/3'.

Automatic conversion script
Id: cif_fix_values 3143 2015-03-26 13:38:13Z robertas 
;
_cod_original_cell_volume 1069.4(15)
_cod_original_sg_symbol_H-M 'P 21/n'
_cod_database_code 2005889

loop_
_symmetry_equiv_pos_as_xyz
'x, y, z'
'-x+1/2, y+1/2, -z+1/2'
'-x, -y, -z'
'x-1/2, -y-1/2, z-1/2'

loop_
_atom_site_aniso_label
_atom_site_aniso_U_11
_atom_site_aniso_U_22
_atom_site_aniso_U_33
_atom_site_aniso_U_12
_atom_site_aniso_U_13
_atom_site_aniso_U_23
P 0.01016(15) 0.01044(14) 0.01066(14) 0.00111(10) -0.00024(9) 0.00037(10)
O1 0.0149(4) 0.0180(4) 0.0174(4) 0.0027(3) 0.0044(3) 0.0041(4)
O2 0.0157(4) 0.0123(4) 0.0158(4) 0.0034(3) -0.0025(3) 0.0010(3)
O3 0.0144(4) 0.0162(4) 0.0181(4) -0.0003(3) -0.0034(3) -0.0029(3)
O4 0.0139(5) 0.0202(5) 0.0330(6) 0.0011(4) -0.0013(4) 0.0071(4)
O5 0.0183(5) 0.0132(4) 0.0252(5) 0.0009(4) 0.0021(4) 0.0033(4)
C2 0.0146(5) 0.0129(5) 0.0121(5) 0.0025(4) 0.0002(4) -0.0010(4)
C1 0.0151(6) 0.0118(5) 0.0140(5) 0.0034(4) 0.0003(4) -0.0018(4)
N1 0.0129(5) 0.0165(5) 0.0179(5) -0.0007(4) 0.0001(4) 0.0011(4)
N2 0.0166(6) 0.0171(5) 0.0181(5) -0.0011(4) -0.0007(4) -0.0029(4)
N3 0.0218(6) 0.0145(5) 0.0170(5) -0.0035(4) -0.0018(4) 0.0002(4)
O6 0.0206(5) 0.0245(5) 0.0179(4) -0.0061(4) -0.0035(4) 0.0031(4)
O7 0.0282(6) 0.0190(5) 0.0168(5) -0.0050(4) 0.0014(4) 0.0000(4)

loop_
_atom_site_label
_atom_site_occupancy
_atom_site_fract_x
_atom_site_fract_y
_atom_site_fract_z
_atom_site_U_iso_or_equiv
_atom_site_thermal_displace_type
_atom_site_calc_flag
_atom_site_type_symbol
P 1 0.64131(4) 0.21600(3) 0.36892(2) 0.0104(1) Uani d P
O1 1 0.76629(14) 0.28378(9) 0.29784(7) 0.0168(2) Uani d O
O2 1 0.76178(13) 0.12975(8) 0.43069(6) 0.0146(2) Uani d O
O3 1 0.47168(13) 0.14965(9) 0.32192(7) 0.0162(2) Uani d O
O4 1 0.24297(15) 0.40761(10) 0.38940(8) 0.0224(3) Uani d O
O5 1 0.51349(15) 0.50942(9) 0.35616(7) 0.0189(2) Uani d O
O6 1 0.0622(2) 0.25626(10) 0.50606(8) 0.0210(2) Uani d O
O7 1 0.6916(2) 0.06596(10) 0.61662(7) 0.0213(3) Uani d O
C1 1 0.4237(2) 0.42332(11) 0.39473(9) 0.0136(3) Uani d C
C2 1 0.5421(2) 0.32946(11) 0.44856(9) 0.0132(3) Uani d C
N1 1 0.3771(2) 0.72081(11) 0.26900(8) 0.0158(2) Uani d N
N2 1 0.5772(2) 0.05607(11) 0.14703(9) 0.0173(2) Uani d N
N3 1 0.6085(2) 0.41588(11) 0.14873(9) 0.0178(2) Uani d N
H2 1 0.4683(27) 0.2893(16) 0.4965(14) 0.018(4) Uiso d H
H20 1 0.6508(29) 0.3614(19) 0.4799(14) 0.027(5) Uiso d H
H11 1 0.3512(30) 0.7816(20) 0.3058(15) 0.029(5) Uiso d H
H12 1 0.4010(31) 0.6471(22) 0.3100(15) 0.035(5) Uiso d H
H13 1 0.2715(32) 0.7080(19) 0.2332(15) 0.029(5) Uiso d H
H14 1 0.4795(31) 0.7444(19) 0.2397(14) 0.023(5) Uiso d H
H21 1 0.5613(33) 0.1174(23) 0.1073(16) 0.037(6) Uiso d H
H22 1 0.5556(28) 0.0921(18) 0.2000(14) 0.020(4) Uiso d H
H23 1 0.4921(30) 0.0035(20) 0.1367(14) 0.026(5) Uiso d H
H24 1 0.6947(33) 0.0247(21) 0.1456(15) 0.031(5) Uiso d H
H31 1 0.6160(27) 0.3645(20) 0.1004(14) 0.027(5) Uiso d H
H32 1 0.6687(32) 0.3849(22) 0.2038(16) 0.037(6) Uiso d H
H33 1 0.6724(32) 0.4849(22) 0.1275(15) 0.036(6) Uiso d H
H34 1 0.4826(32) 0.4255(19) 0.1604(14) 0.026(5) Uiso d H
H6 1 -0.0303(37) 0.2256(21) 0.4829(17) 0.035(6) Uiso d H
H61 1 0.1218(34) 0.2912(22) 0.4715(18) 0.037(6) Uiso d H
H7 1 0.6989(34) 0.0777(22) 0.5589(17) 0.038(6) Uiso d H
H71 1 0.6393(32) 0.0000(23) 0.6304(15) 0.036(6) Uiso d H

loop_
_atom_type_symbol
_atom_type_description
_atom_type_scat_dispersion_real
_atom_type_scat_dispersion_imag
_atom_type_scat_source
C C 0.0033 0.0016 'International Tables Vol C Tables 4.2.6.8 and 6.1.1.4'
H H 0.0000 0.0000 'International Tables Vol C Tables 4.2.6.8 and 6.1.1.4'
N N 0.0061 0.0033 'International Tables Vol C Tables 4.2.6.8 and 6.1.1.4'
O O 0.0106 0.0060 'International Tables Vol C Tables 4.2.6.8 and 6.1.1.4'
P P 0.1023 0.0942 'International Tables Vol C Tables 4.2.6.8 and 6.1.1.4'

loop_
_geom_angle_atom_site_label_1
_geom_angle_atom_site_label_2
_geom_angle_atom_site_label_3
_geom_angle
_geom_angle_publ_flag
O1 P O2 112.00(10) no
O1 P O3 112.30(10) no
O2 P O3 111.40(10) no
O1 P C2 106.80(10) no
O2 P C2 105.90(10) no
O3 P C2 108.00(10) no
C1 C2 P 110.90(10) no
O4 C1 C2 117.8(2) no
O5 C1 C2 117.7(2) no
O5 C1 O4 124.4(2) no
C1 C2 H2 112.5(11) ?
P C2 H2 109.0(11) ?
C1 C2 H20 114.2(13) ?
P C2 H20 104.5(12) ?
H2 C2 H20 105.2(16) ?
H11 N1 H12 107.9(18) ?
H11 N1 H13 107.0(19) ?
H12 N1 H13 109.2(18) ?
H11 N1 H14 103.2(18) ?
H12 N1 H14 112.7(18) ?
H13 N1 H14 116.1(19) ?
H21 N2 H22 101.(2) ?
H21 N2 H23 109.(2) ?
H22 N2 H23 110.4(18) ?
H21 N2 H24 113.(2) ?
H22 N2 H24 111.2(19) ?
H23 N2 H24 112.(2) ?
H31 N3 H32 112.3(19) ?
H31 N3 H33 104.0(18) ?
H32 N3 H33 111.(2) ?
H31 N3 H34 106.1(18) ?
H32 N3 H34 108.3(18) ?
H33 N3 H34 115.2(19) ?
H6 O6 H61 113.(2) ?
H7 O7 H71 113.(2) ?

loop_
_geom_bond_atom_site_label_1
_geom_bond_atom_site_label_2
_geom_bond_distance
_geom_bond_publ_flag
P O1 1.520(2) no
P O2 1.531(2) no
P O3 1.527(2) no
P C2 1.815(2) no
C2 C1 1.518(2) no
O4 C1 1.258(2) no
O5 C1 1.256(2) no
C2 H2 0.96(2) ?
C2 H20 0.94(2) ?
N1 H11 0.87(2) ?
N1 H12 1.01(2) ?
N1 H13 0.90(2) ?
N1 H14 0.86(2) ?
N2 H21 0.88(2) ?
N2 H22 0.86(2) ?
N2 H23 0.84(2) ?
N2 H24 0.88(2) ?
N3 H31 0.89(2) ?
N3 H32 0.94(2) ?
N3 H33 0.93(2) ?
N3 H34 0.89(2) ?
O6 H6 0.79(3) ?
O6 H61 0.75(3) ?
O7 H7 0.83(2) ?
O7 H71 0.83(2) ?

loop_
_geom_torsion_atom_site_label_1
_geom_torsion_atom_site_label_2
_geom_torsion_atom_site_label_3
_geom_torsion_atom_site_label_4
_geom_torsion
_geom_torsion_publ_flag
O1 P C2 C1 58.8(2) no
O2 P C2 C1 178.30(10) no
O3 P C2 C1 -62.2(2) no
P C2 C1 O4 95.3(2) no
P C2 C1 O5 -82.6(2) no

loop_
_cod_related_entry_id
_cod_related_entry_database
_cod_related_entry_code
1 ChemSpider 30652158
